data_4336482
loop_
_publ_author_name
'Aimee M. Bryan'
'Gary J. Long'
'Fernande Grandjean'
'Philip P. Power'

_publ_section_title
;
 Synthesis, Spectroscopic Characterization, and Determination of the
 Solution Association Energy of the Dimer [Co{N(SiMe3)2}2]2: Magnetic
 Studies of Low-Coordinate Co(II) Silylamides [Co{N(SiMe3)2}2L] (L = PMe3,
 Pyridine, and THF) and Related Species That Reveal Evidence of Very Large
 Zero-Field Splittings
;
_journal_name_full 'Inorganic Chemistry'
_journal_page_first 12152
_journal_page_last 12160
_journal_paper_doi 10.1021/ic402019w
_journal_volume 52
_journal_year 2013
_chemical_formula_moiety 'C16 H44 Co N2 O Si4'
_chemical_formula_sum 'C16 H44 Co N2 O Si4'
_chemical_formula_weight 451.82
_chemical_name_systematic
;
 ?
;
_space_group_crystal_system orthorhombic
_space_group_IT_number 60
_space_group_name_Hall '-P 2n 2ab'
_space_group_name_H-M_alt 'P b c n'
_symmetry_space_group_name_Hall '-P 2n 2ab'
_symmetry_space_group_name_H-M 'P b c n'
_atom_sites_solution_hydrogens geom
_audit_creation_method SHELXL-2013
_cell_angle_alpha 90
_cell_angle_beta 90
_cell_angle_gamma 90
_cell_formula_units_Z 4
_cell_length_a 13.5395(3)
_cell_length_b 11.1656(3)
_cell_length_c 17.7402(4)
_cell_measurement_reflns_used 7398
_cell_measurement_temperature 150(2)
_cell_measurement_theta_max 54.869
_cell_measurement_theta_min 4.728
_cell_volume 2681.90(11)
_computing_cell_refinement 'SAINT V7.68A (Bruker, 2011)'
_computing_data_collection 'Apex2 (Bruker, 2011)'
_computing_data_reduction 'SAINT V7.68A (Bruker, 2011)'
_computing_molecular_graphics 'OLEX2 (Dolomanov, 2013)'
_computing_publication_material 'SHELXL-2013 (Sheldrick, 2013)'
_computing_structure_refinement 'SHELXL-2013 (Sheldrick, 2013)'
_computing_structure_solution 'SHELXT-2012 (Sheldrick, 2012)'
_diffrn_ambient_temperature 150(2)
_diffrn_detector_area_resol_mean 8.3
_diffrn_measured_fraction_theta_full 1.000
_diffrn_measured_fraction_theta_max 1.000
_diffrn_measurement_device_type 'Bruker Apex DUO'
_diffrn_measurement_method '\w and \f'
_diffrn_radiation_type MoK\a
_diffrn_radiation_wavelength 0.71073
_diffrn_reflns_av_R_equivalents 0.0352
_diffrn_reflns_av_unetI/netI 0.0098
_diffrn_reflns_Laue_measured_fraction_full 1.000
_diffrn_reflns_Laue_measured_fraction_max 1.000
_diffrn_reflns_limit_h_max 17
_diffrn_reflns_limit_h_min -17
_diffrn_reflns_limit_k_max 14
_diffrn_reflns_limit_k_min -14
_diffrn_reflns_limit_l_max 23
_diffrn_reflns_limit_l_min -23
_diffrn_reflns_number 91070
_diffrn_reflns_point_group_measured_fraction_full 1.000
_diffrn_reflns_point_group_measured_fraction_max 1.000
_diffrn_reflns_theta_full 25.242
_diffrn_reflns_theta_max 27.484
_diffrn_reflns_theta_min 2.296
_diffrn_source 'fine-focus sealed tube'
_exptl_absorpt_coefficient_mu 0.825
_exptl_absorpt_correction_T_max 0.746
_exptl_absorpt_correction_T_min 0.692
_exptl_absorpt_correction_type multi-scan
_exptl_absorpt_process_details 'SADABS (Sheldrick, 2008)'
_exptl_crystal_colour green
_exptl_crystal_density_diffrn 1.119
_exptl_crystal_description needle
_exptl_crystal_F_000 980
_exptl_crystal_size_max 0.400
_exptl_crystal_size_mid 0.220
_exptl_crystal_size_min 0.016
_refine_diff_density_max 0.357
_refine_diff_density_min -0.413
_refine_diff_density_rms 0.044
_refine_ls_extinction_method none
_refine_ls_goodness_of_fit_ref 1.058
_refine_ls_hydrogen_treatment constr
_refine_ls_matrix_type full
_refine_ls_number_parameters 156
_refine_ls_number_reflns 3080
_refine_ls_number_restraints 46
_refine_ls_restrained_S_all 1.191
_refine_ls_R_factor_all 0.0402
_refine_ls_R_factor_gt 0.0322
_refine_ls_shift/su_max 0.002
_refine_ls_shift/su_mean 0.000
_refine_ls_structure_factor_coef Fsqd
_refine_ls_weighting_details 'w=1/[\s^2^(Fo^2^)+(0.0430P)^2^+1.4067P] where P=(Fo^2^+2Fc^2^)/3'
_refine_ls_weighting_scheme calc
_refine_ls_wR_factor_gt 0.0845
_refine_ls_wR_factor_ref 0.0917
_reflns_Friedel_coverage 0.000
_reflns_number_gt 2601
_reflns_number_total 3080
_reflns_threshold_expression 'I > 2\s(I)'
_cod_data_source_file ic402019w_si_004.cif
_cod_data_source_block amb44x
_cod_database_code 4336482
_shelx_space_group_comment
;
The symmetry employed for this shelxl refinement is uniquely defined
by the following loop, which should always be used as a source of
symmetry information in preference to the above space-group names.
They are only intended as comments.
;
_shelx_estimated_absorpt_t_min 0.734
_shelx_estimated_absorpt_t_max 0.987
_shelxl_version_number 2013-4

loop_
_space_group_symop_operation_xyz
'x, y, z'
'-x+1/2, -y+1/2, z+1/2'
'-x, y, -z+1/2'
'x+1/2, -y+1/2, -z'
'-x, -y, -z'
'x-1/2, y-1/2, -z-1/2'
'x, -y, z-1/2'
'-x-1/2, y-1/2, z'

loop_
_atom_site_label
_atom_site_type_symbol
_atom_site_fract_x
_atom_site_fract_y
_atom_site_fract_z
_atom_site_U_iso_or_equiv
_atom_site_adp_type
_atom_site_occupancy
_atom_site_site_symmetry_order
_atom_site_calc_flag
_atom_site_refinement_flags_posn
_atom_site_refinement_flags_adp
_atom_site_refinement_flags_occupancy
_atom_site_disorder_assembly
_atom_site_disorder_group
Co1 Co 0.0000 0.34099(3) 0.2500 0.03609(11) Uani 1 2 d S T P . .
Si1 Si 0.12739(4) 0.30519(5) 0.10985(3) 0.04719(15) Uani 1 1 d D . . . .
Si2 Si -0.08270(5) 0.20686(5) 0.11040(3) 0.05047(16) Uani 1 1 d D . . . .
O1 O 0.0000 0.52332(18) 0.2500 0.0698(7) Uani 1 2 d S T P . .
N1 N 0.01308(11) 0.28540(14) 0.14927(8) 0.0396(3) Uani 1 1 d . . . . .
C1 C 0.1970(4) 0.4123(6) 0.1797(3) 0.0695(17) Uani 0.5 1 d D U P A 1
H1A H 0.1687 0.4929 0.1763 0.104 Uiso 0.5 1 calc R U P A 1
H1B H 0.2672 0.4152 0.1663 0.104 Uiso 0.5 1 calc R U P A 1
H1C H 0.1899 0.3822 0.2313 0.104 Uiso 0.5 1 calc R U P A 1
C1A C 0.2220(4) 0.3518(5) 0.1766(3) 0.0559(13) Uani 0.5 1 d D . P A 2
H1A1 H 0.2008 0.4255 0.2019 0.084 Uiso 0.5 1 calc R U P A 2
H1A2 H 0.2840 0.3665 0.1496 0.084 Uiso 0.5 1 calc R U P A 2
H1A3 H 0.2320 0.2886 0.2141 0.084 Uiso 0.5 1 calc R U P A 2
C2 C 0.1989(5) 0.1697(6) 0.1035(4) 0.078(2) Uani 0.5 1 d D U P A 1
H2A H 0.2023 0.1316 0.1532 0.117 Uiso 0.5 1 calc R U P A 1
H2B H 0.2658 0.1889 0.0862 0.117 Uiso 0.5 1 calc R U P A 1
H2C H 0.1676 0.1148 0.0676 0.117 Uiso 0.5 1 calc R U P A 1
C2A C 0.1778(5) 0.1550(5) 0.0662(4) 0.0632(15) Uani 0.5 1 d D . P A 2
H2A1 H 0.1698 0.0899 0.1028 0.095 Uiso 0.5 1 calc R U P A 2
H2A2 H 0.2480 0.1643 0.0539 0.095 Uiso 0.5 1 calc R U P A 2
H2A3 H 0.1408 0.1360 0.0203 0.095 Uiso 0.5 1 calc R U P A 2
C3 C 0.12572(16) 0.4028(2) 0.02476(11) 0.0529(5) Uani 1 1 d D . . . .
H3A H 0.0905 0.3620 -0.0161 0.079 Uiso 1 1 calc R U . . .
H3B H 0.1937 0.4196 0.0089 0.079 Uiso 1 1 calc R U . . .
H3C H 0.0921 0.4782 0.0367 0.079 Uiso 1 1 calc R U . . .
C4 C -0.1240(4) 0.0800(4) 0.1692(4) 0.0703(15) Uani 0.5 1 d D . P B 1
H4A H -0.0712 0.0203 0.1724 0.105 Uiso 0.5 1 calc R U P B 1
H4B H -0.1828 0.0435 0.1466 0.105 Uiso 0.5 1 calc R U P B 1
H4C H -0.1400 0.1089 0.2199 0.105 Uiso 0.5 1 calc R U P B 1
C4A C -0.0706(5) 0.0425(5) 0.1466(3) 0.0823(18) Uani 0.5 1 d D U P B 2
H4A1 H -0.0052 0.0111 0.1335 0.123 Uiso 0.5 1 calc R U P B 2
H4A2 H -0.1216 -0.0073 0.1230 0.123 Uiso 0.5 1 calc R U P B 2
H4A3 H -0.0789 0.0410 0.2015 0.123 Uiso 0.5 1 calc R U P B 2
C5 C -0.1975(3) 0.3156(4) 0.1079(3) 0.0446(10) Uani 0.5 1 d D . P B 1
H5A H -0.2130 0.3421 0.1592 0.067 Uiso 0.5 1 calc R U P B 1
H5B H -0.2545 0.2735 0.0866 0.067 Uiso 0.5 1 calc R U P B 1
H5C H -0.1819 0.3855 0.0766 0.067 Uiso 0.5 1 calc R U P B 1
C5A C -0.2024(4) 0.2628(7) 0.1302(4) 0.085(2) Uani 0.5 1 d D U P B 2
H5A1 H -0.2163 0.2539 0.1841 0.128 Uiso 0.5 1 calc R U P B 2
H5A2 H -0.2514 0.2179 0.1010 0.128 Uiso 0.5 1 calc R U P B 2
H5A3 H -0.2056 0.3477 0.1165 0.128 Uiso 0.5 1 calc R U P B 2
C6 C -0.06667(19) 0.1767(2) 0.00716(13) 0.0717(7) Uani 1 1 d D . . . .
H6A H -0.0606 0.2528 -0.0199 0.108 Uiso 1 1 calc R U . . .
H6B H -0.1242 0.1327 -0.0118 0.108 Uiso 1 1 calc R U . . .
H6C H -0.0069 0.1289 -0.0008 0.108 Uiso 1 1 calc R U . . .
C7 C 0.0442(3) 0.5974(2) 0.30784(15) 0.0794(8) Uani 1 1 d . . . . .
H7A H 0.1169 0.5882 0.3079 0.095 Uiso 1 1 calc R U . . .
H7B H 0.0185 0.5754 0.3582 0.095 Uiso 1 1 calc R U . . .
C8 C 0.0165(3) 0.7208(2) 0.2886(2) 0.0991(11) Uani 1 1 d . . . . .
H8A H -0.0371 0.7489 0.3222 0.119 Uiso 1 1 calc R U . . .
H8B H 0.0739 0.7748 0.2947 0.119 Uiso 1 1 calc R U . . .

loop_
_atom_site_aniso_label
_atom_site_aniso_U_11
_atom_site_aniso_U_22
_atom_site_aniso_U_33
_atom_site_aniso_U_23
_atom_site_aniso_U_13
_atom_site_aniso_U_12
Co1 0.03715(18) 0.03259(18) 0.03853(19) 0.000 -0.00880(13) 0.000
Si1 0.0401(3) 0.0530(3) 0.0485(3) 0.0172(2) -0.0014(2) 0.0014(2)
Si2 0.0570(3) 0.0523(3) 0.0421(3) -0.0035(2) -0.0050(2) -0.0190(3)
O1 0.121(2) 0.0306(9) 0.0583(13) 0.000 -0.0473(13) 0.000
N1 0.0415(8) 0.0399(8) 0.0374(7) 0.0018(6) -0.0039(6) -0.0046(6)
C1 0.046(3) 0.106(5) 0.056(3) 0.026(3) -0.008(2) -0.026(3)
C1A 0.039(2) 0.083(4) 0.046(2) 0.012(3) -0.0070(18) 0.002(2)
C2 0.054(3) 0.081(4) 0.099(5) 0.031(4) 0.004(3) 0.019(3)
C2A 0.055(3) 0.046(2) 0.088(5) 0.003(3) 0.008(3) 0.020(2)
C3 0.0536(11) 0.0623(12) 0.0428(10) 0.0108(9) 0.0042(9) 0.0059(9)
C4 0.067(3) 0.042(2) 0.102(5) 0.008(3) -0.001(3) -0.014(2)
C4A 0.110(5) 0.065(3) 0.072(4) 0.011(3) -0.016(3) -0.047(3)
C5 0.036(2) 0.058(3) 0.039(2) -0.0033(19) 0.0005(16) -0.0045(19)
C5A 0.053(3) 0.131(6) 0.071(4) -0.049(4) 0.016(3) -0.036(4)
C6 0.0617(14) 0.0917(18) 0.0619(14) -0.0369(13) -0.0019(11) 0.0007(13)
C7 0.130(2) 0.0459(12) 0.0628(14) -0.0072(11) -0.0393(16) -0.0177(14)
C8 0.145(3) 0.0435(13) 0.109(2) -0.0160(15) -0.031(2) -0.0031(16)

loop_
_atom_type_symbol
_atom_type_description
_atom_type_scat_dispersion_real
_atom_type_scat_dispersion_imag
_atom_type_scat_source
C C 0.0033 0.0016 'International Tables Vol C Tables 4.2.6.8 and 6.1.1.4'
H H 0.0000 0.0000 'International Tables Vol C Tables 4.2.6.8 and 6.1.1.4'
N N 0.0061 0.0033 'International Tables Vol C Tables 4.2.6.8 and 6.1.1.4'
O O 0.0106 0.0060 'International Tables Vol C Tables 4.2.6.8 and 6.1.1.4'
Si Si 0.0817 0.0704 'International Tables Vol C Tables 4.2.6.8 and 6.1.1.4'
Co Co 0.3494 0.9721 'International Tables Vol C Tables 4.2.6.8 and 6.1.1.4'

loop_
_geom_angle_atom_site_label_1
_geom_angle_atom_site_label_2
_geom_angle_atom_site_label_3
_geom_angle
_geom_angle_site_symmetry_1
_geom_angle_site_symmetry_3
N1 Co1 N1 141.87(9) . 3
N1 Co1 O1 109.07(5) . .
N1 Co1 O1 109.07(5) 3 .
N1 Si1 C2 113.8(3) . .
N1 Si1 C1A 114.0(2) . .
N1 Si1 C3 113.30(9) . .
C2 Si1 C3 116.6(3) . .
C1A Si1 C3 111.6(2) . .
N1 Si1 C1 104.76(19) . .
C2 Si1 C1 107.1(3) . .
C3 Si1 C1 99.3(2) . .
N1 Si1 C2A 111.3(2) . .
C1A Si1 C2A 104.8(3) . .
C3 Si1 C2A 100.6(2) . .
N1 Si2 C5A 115.6(2) . .
N1 Si2 C4 113.3(2) . .
N1 Si2 C6 113.46(10) . .
C5A Si2 C6 111.3(2) . .
C4 Si2 C6 116.7(2) . .
N1 Si2 C4A 106.60(19) . .
C5A Si2 C4A 110.1(3) . .
C6 Si2 C4A 98.2(2) . .
N1 Si2 C5 106.90(17) . .
C4 Si2 C5 104.3(2) . .
C6 Si2 C5 100.34(18) . .
C7 O1 C7 110.3(2) . 3
C7 O1 Co1 124.85(12) . .
C7 O1 Co1 124.85(12) 3 .
Si2 N1 Si1 125.92(10) . .
Si2 N1 Co1 118.42(8) . .
Si1 N1 Co1 115.22(8) . .
Si1 C1 H1A 109.5 . .
Si1 C1 H1B 109.5 . .
H1A C1 H1B 109.5 . .
Si1 C1 H1C 109.5 . .
H1A C1 H1C 109.5 . .
H1B C1 H1C 109.5 . .
Si1 C1A H1A1 109.5 . .
Si1 C1A H1A2 109.5 . .
H1A1 C1A H1A2 109.5 . .
Si1 C1A H1A3 109.5 . .
H1A1 C1A H1A3 109.5 . .
H1A2 C1A H1A3 109.5 . .
Si1 C2 H2A 109.5 . .
Si1 C2 H2B 109.5 . .
H2A C2 H2B 109.5 . .
Si1 C2 H2C 109.5 . .
H2A C2 H2C 109.5 . .
H2B C2 H2C 109.5 . .
Si1 C2A H2A1 109.5 . .
Si1 C2A H2A2 109.5 . .
H2A1 C2A H2A2 109.5 . .
Si1 C2A H2A3 109.5 . .
H2A1 C2A H2A3 109.5 . .
H2A2 C2A H2A3 109.5 . .
Si1 C3 H3A 109.5 . .
Si1 C3 H3B 109.5 . .
H3A C3 H3B 109.5 . .
Si1 C3 H3C 109.5 . .
H3A C3 H3C 109.5 . .
H3B C3 H3C 109.5 . .
Si2 C4 H4A 109.5 . .
Si2 C4 H4B 109.5 . .
H4A C4 H4B 109.5 . .
Si2 C4 H4C 109.5 . .
H4A C4 H4C 109.5 . .
H4B C4 H4C 109.5 . .
Si2 C4A H4A1 109.5 . .
Si2 C4A H4A2 109.5 . .
H4A1 C4A H4A2 109.5 . .
Si2 C4A H4A3 109.5 . .
H4A1 C4A H4A3 109.5 . .
H4A2 C4A H4A3 109.5 . .
Si2 C5 H5A 109.5 . .
Si2 C5 H5B 109.5 . .
H5A C5 H5B 109.5 . .
Si2 C5 H5C 109.5 . .
H5A C5 H5C 109.5 . .
H5B C5 H5C 109.5 . .
Si2 C5A H5A1 109.5 . .
Si2 C5A H5A2 109.5 . .
H5A1 C5A H5A2 109.5 . .
Si2 C5A H5A3 109.5 . .
H5A1 C5A H5A3 109.5 . .
H5A2 C5A H5A3 109.5 . .
Si2 C6 H6A 109.5 . .
Si2 C6 H6B 109.5 . .
H6A C6 H6B 109.5 . .
Si2 C6 H6C 109.5 . .
H6A C6 H6C 109.5 . .
H6B C6 H6C 109.5 . .
O1 C7 C8 105.4(2) . .
O1 C7 H7A 110.7 . .
C8 C7 H7A 110.7 . .
O1 C7 H7B 110.7 . .
C8 C7 H7B 110.7 . .
H7A C7 H7B 108.8 . .
C8 C8 C7 107.45(17) 3 .
C8 C8 H8A 110.2 3 .
C7 C8 H8A 110.2 . .
C8 C8 H8B 110.2 3 .
C7 C8 H8B 110.2 . .
H8A C8 H8B 108.5 . .

loop_
_geom_bond_atom_site_label_1
_geom_bond_atom_site_label_2
_geom_bond_distance
_geom_bond_site_symmetry_2
Co1 N1 1.8999(15) .
Co1 N1 1.9000(15) 3
Co1 O1 2.036(2) .
Si1 N1 1.7126(16) .
Si1 C2 1.800(6) .
Si1 C1A 1.820(5) .
Si1 C3 1.8619(19) .
Si1 C1 1.963(5) .
Si1 C2A 1.970(5) .
Si2 N1 1.7107(15) .
Si2 C5A 1.772(6) .
Si2 C4 1.846(5) .
Si2 C6 1.875(2) .
Si2 C4A 1.952(5) .
Si2 C5 1.973(4) .
O1 C7 1.448(2) .
O1 C7 1.448(2) 3
C1 H1A 0.9800 .
C1 H1B 0.9800 .
C1 H1C 0.9800 .
C1A H1A1 0.9800 .
C1A H1A2 0.9800 .
C1A H1A3 0.9800 .
C2 H2A 0.9800 .
C2 H2B 0.9800 .
C2 H2C 0.9800 .
C2A H2A1 0.9800 .
C2A H2A2 0.9800 .
C2A H2A3 0.9800 .
C3 H3A 0.9800 .
C3 H3B 0.9800 .
C3 H3C 0.9800 .
C4 H4A 0.9800 .
C4 H4B 0.9800 .
C4 H4C 0.9800 .
C4A H4A1 0.9800 .
C4A H4A2 0.9800 .
C4A H4A3 0.9800 .
C5 H5A 0.9800 .
C5 H5B 0.9800 .
C5 H5C 0.9800 .
C5A H5A1 0.9800 .
C5A H5A2 0.9800 .
C5A H5A3 0.9800 .
C6 H6A 0.9800 .
C6 H6B 0.9800 .
C6 H6C 0.9800 .
C7 C8 1.468(4) .
C7 H7A 0.9900 .
C7 H7B 0.9900 .
C8 C8 1.441(6) 3
C8 H8A 0.9900 .
C8 H8B 0.9900 .

loop_
_geom_torsion_atom_site_label_1
_geom_torsion_atom_site_label_2
_geom_torsion_atom_site_label_3
_geom_torsion_atom_site_label_4
_geom_torsion
_geom_torsion_site_symmetry_1
_geom_torsion_site_symmetry_4
C5A Si2 N1 Si1 -146.4(3) . .
C4 Si2 N1 Si1 120.0(2) . .
C6 Si2 N1 Si1 -16.08(16) . .
C4A Si2 N1 Si1 90.9(2) . .
C5 Si2 N1 Si1 -125.73(17) . .
C5A Si2 N1 Co1 41.6(3) . .
C4 Si2 N1 Co1 -52.0(2) . .
C6 Si2 N1 Co1 171.93(11) . .
C4A Si2 N1 Co1 -81.1(2) . .
C5 Si2 N1 Co1 62.28(17) . .
C2 Si1 N1 Si2 -67.4(3) . .
C1A Si1 N1 Si2 -162.0(2) . .
C3 Si1 N1 Si2 68.87(14) . .
C1 Si1 N1 Si2 176.0(2) . .
C2A Si1 N1 Si2 -43.7(2) . .
C2 Si1 N1 Co1 104.8(3) . .
C1A Si1 N1 Co1 10.2(2) . .
C3 Si1 N1 Co1 -118.91(10) . .
C1 Si1 N1 Co1 -11.8(2) . .
C2A Si1 N1 Co1 128.6(2) . .
N1 Co1 N1 Si2 64.55(8) 3 .
O1 Co1 N1 Si2 -115.45(8) . .
N1 Co1 N1 Si1 -108.29(9) 3 .
O1 Co1 N1 Si1 71.72(9) . .
C7 O1 C7 C8 6.2(2) 3 .
Co1 O1 C7 C8 -173.8(2) . .
O1 C7 C8 C8 -16.5(5) . 3
